data_4509257
loop_
_publ_author_name
'Lemmerer, Andreas'
'B\'athori, Nikoletta B.'
'Esterhuysen, Catharine'
'Bourne, Susan A.'
'Caira, Mino R.'

_publ_section_title
;
 Concomitant Polymorphs of the Antihyperlipoproteinemic Bezafibrate
;
_journal_issue 6
_journal_name_full 'Crystal Growth &amp; Design'
_journal_page_first 2646
_journal_paper_doi 10.1021/cg8011298
_journal_volume 9
_journal_year 2009
_chemical_absolute_configuration ad
_chemical_formula_moiety 'C19 H20 Cl N O4'
_chemical_formula_sum 'C19 H20 Cl N O4'
_chemical_formula_weight 361.81
_chemical_name_systematic
;
 2-[4-[2-(4-chlorobenzamide)ethyl]phenoxy]-2-methylpropanoic acid
;
_space_group_IT_number 19
_symmetry_cell_setting orthorhombic
_symmetry_space_group_name_Hall 'P 2ac 2ab'
_symmetry_space_group_name_H-M 'P 21 21 21'
_atom_sites_solution_hydrogens geom
_atom_sites_solution_primary direct
_atom_sites_solution_secondary difmap
_audit_conform_dict_location ftp://ftp.iucr.org/pub/cif_core.dic
_audit_conform_dict_name cif_core.dic
_audit_conform_dict_version 2.3
_audit_creation_date 2008-05-04T12:08:47-00:00
_audit_creation_method 'WinGX routine CIF_UPDATE'
_cell_angle_alpha 90
_cell_angle_beta 90
_cell_angle_gamma 90
_cell_formula_units_Z 8
_cell_length_a 10.3118(4)
_cell_length_b 17.6601(14)
_cell_length_c 19.7133(16)
_cell_measurement_reflns_used 34698
_cell_measurement_temperature 173(2)
_cell_measurement_theta_max 25.68
_cell_measurement_theta_min 1
_cell_volume 3589.9(4)
_computing_cell_refinement 'DENZO-SMN (Otwinowski & Minor, 1997)'
_computing_data_collection 'COLLECT (Nonius, 2000)'
_computing_data_reduction DENZO-SMN
_computing_molecular_graphics
;
Ortep-3 for Windows (Farrugia, 1997) and DIAMOND (Brandenburg, 1999)
;
_computing_publication_material
;
WinGX publication routines (Farrugia, 1999) and PLATON (Spek, 2002)
;
_computing_structure_refinement 'SHELXL-97 (Sheldrick, 1997)'
_computing_structure_solution 'SHELXS-97 (Sheldrick, 1997)'
_diffrn_ambient_temperature 173(2)
_diffrn_measured_fraction_theta_full 0.999
_diffrn_measured_fraction_theta_max 0.999
_diffrn_measurement_device_type 'Nonius KappaCCD area-detector'
_diffrn_measurement_method '1.5\% \p and \w scans'
_diffrn_radiation_monochromator graphite
_diffrn_radiation_type MoK\a
_diffrn_radiation_wavelength 0.71073
_diffrn_reflns_av_R_equivalents 0.119
_diffrn_reflns_av_unetI/netI 0.0938
_diffrn_reflns_limit_h_max 12
_diffrn_reflns_limit_h_min -11
_diffrn_reflns_limit_k_max 21
_diffrn_reflns_limit_k_min -17
_diffrn_reflns_limit_l_max 23
_diffrn_reflns_limit_l_min -23
_diffrn_reflns_number 34303
_diffrn_reflns_theta_full 25.5
_diffrn_reflns_theta_max 25.5
_diffrn_reflns_theta_min 2.07
_diffrn_standards_number 0
_exptl_absorpt_coefficient_mu 0.236
_exptl_absorpt_correction_T_max 0.9898
_exptl_absorpt_correction_T_min 0.952
_exptl_absorpt_correction_type integration
_exptl_absorpt_process_details 'Bruker XPREP (Bruker, 1999)'
_exptl_crystal_colour colourless
_exptl_crystal_density_diffrn 1.339
_exptl_crystal_density_method 'not measured'
_exptl_crystal_description needle
_exptl_crystal_F_000 1520
_exptl_crystal_size_max 0.46
_exptl_crystal_size_mid 0.124
_exptl_crystal_size_min 0.044
_refine_diff_density_max 0.217
_refine_diff_density_min -0.214
_refine_diff_density_rms 0.049
_refine_ls_abs_structure_details 'Flack H D (1983), Acta Cryst. A39, 876-881; 2933 Friedel pairs'
_refine_ls_abs_structure_Flack 0.04(6)
_refine_ls_extinction_method none
_refine_ls_goodness_of_fit_ref 0.979
_refine_ls_hydrogen_treatment mixed
_refine_ls_matrix_type full
_refine_ls_number_parameters 467
_refine_ls_number_reflns 6678
_refine_ls_number_restraints 0
_refine_ls_restrained_S_all 0.979
_refine_ls_R_factor_all 0.102
_refine_ls_R_factor_gt 0.044
_refine_ls_shift/su_max 0.001
_refine_ls_shift/su_mean 0
_refine_ls_structure_factor_coef Fsqd
_refine_ls_weighting_details 'calc w=1/[\s^2^(Fo^2^)+(0.0347P)^2^] where P=(Fo^2^+2Fc^2^)/3'
_refine_ls_weighting_scheme calc
_refine_ls_wR_factor_gt 0.0756
_refine_ls_wR_factor_ref 0.091
_reflns_number_gt 4272
_reflns_number_total 6678
_reflns_threshold_expression >2sigma(I)
_cod_data_source_file cg8011298sup1.cif
_cod_data_source_block Form_alpha
_cod_depositor_comments
;
The following automatic conversions were performed:

'_symmetry_cell_setting' value 'Orthorhombic' changed to
'orthorhombic' according to
/home/saulius/struct/CIF-dictionaries/cif_core.dic dictionary named
'cif_core.dic' version 2.4.2 from 2011-04-26.

Automatic conversion script
Id: cif_fix_values 1891 2012-01-12 08:04:46Z andrius 
;
_cod_original_sg_symbol_H-M P2(1)2(1)2(1)
_cod_database_code 4509257

loop_
_symmetry_equiv_pos_as_xyz
'x, y, z'
'-x+1/2, -y, z+1/2'
'x+1/2, -y+1/2, -z'
'-x, y+1/2, -z+1/2'

loop_
_atom_site_label
_atom_site_type_symbol
_atom_site_fract_x
_atom_site_fract_y
_atom_site_fract_z
_atom_site_U_iso_or_equiv
_atom_site_adp_type
_atom_site_occupancy
_atom_site_symmetry_multiplicity
_atom_site_calc_flag
_atom_site_refinement_flags
C1 C -0.4623(2) 0.61829(19) 0.30390(15) 0.0270(7) Uani 1 1 d .
C2 C -0.4165(3) 0.63396(18) 0.36804(16) 0.0301(8) Uani 1 1 d .
H2A H -0.4742 0.6488 0.4032 0.036 Uiso 1 1 calc R
C3 C -0.2844(2) 0.62772(18) 0.38042(15) 0.0278(8) Uani 1 1 d .
H3A H -0.2518 0.6384 0.4245 0.033 Uiso 1 1 calc R
C4 C -0.1991(3) 0.60600(18) 0.32935(14) 0.0238(7) Uani 1 1 d .
C5 C -0.2485(3) 0.59255(19) 0.26483(16) 0.0317(8) Uani 1 1 d .
H5 H -0.1911 0.5797 0.2289 0.038 Uiso 1 1 calc R
C6 C -0.3805(3) 0.59770(18) 0.25217(15) 0.0326(8) Uani 1 1 d .
H6 H -0.4139 0.5871 0.2083 0.039 Uiso 1 1 calc R
C7 C -0.0550(3) 0.59985(18) 0.33917(16) 0.0268(8) Uani 1 1 d .
C8 C 0.1286(2) 0.60328(19) 0.41737(15) 0.0312(8) Uani 1 1 d .
H8A H 0.1621 0.6531 0.4023 0.037 Uiso 1 1 calc R
H8B H 0.1756 0.5633 0.3922 0.037 Uiso 1 1 calc R
C9 C 0.1519(3) 0.5938(2) 0.49292(16) 0.0372(9) Uani 1 1 d .
H9A H 0.1325 0.5409 0.5061 0.045 Uiso 1 1 calc R
H9B H 0.092 0.6274 0.5182 0.045 Uiso 1 1 calc R
C10 C 0.2908(2) 0.6125(2) 0.51252(15) 0.0279(8) Uani 1 1 d .
C11 C 0.3288(3) 0.6859(2) 0.52324(17) 0.0359(9) Uani 1 1 d .
H11 H 0.2681 0.7255 0.5162 0.043 Uiso 1 1 calc R
C12 C 0.4533(3) 0.70383(19) 0.54405(17) 0.0343(8) Uani 1 1 d .
H12 H 0.477 0.7551 0.5515 0.041 Uiso 1 1 calc R
C13 C 0.5426(3) 0.64675(18) 0.55396(16) 0.0285(8) Uani 1 1 d .
C14 C 0.5091(3) 0.57293(19) 0.54168(18) 0.0362(9) Uani 1 1 d .
H14 H 0.571 0.5336 0.5472 0.043 Uiso 1 1 calc R
C15 C 0.3826(3) 0.55626(19) 0.52093(17) 0.0361(8) Uani 1 1 d .
H15 H 0.3593 0.5051 0.5124 0.043 Uiso 1 1 calc R
C16 C 0.7420(3) 0.6269(2) 0.61989(17) 0.0347(8) Uani 1 1 d .
C17 C 0.6678(3) 0.6030(2) 0.68240(17) 0.0479(10) Uani 1 1 d .
H17A H 0.6342 0.648 0.7056 0.072 Uiso 1 1 calc R
H17B H 0.7257 0.5752 0.713 0.072 Uiso 1 1 calc R
H17C H 0.5954 0.5703 0.6691 0.072 Uiso 1 1 calc R
C18 C 0.8536(3) 0.6795(2) 0.6388(2) 0.0591(11) Uani 1 1 d .
H18A H 0.8998 0.6948 0.5976 0.089 Uiso 1 1 calc R
H18B H 0.9134 0.6529 0.6692 0.089 Uiso 1 1 calc R
H18C H 0.8192 0.7244 0.6617 0.089 Uiso 1 1 calc R
C19 C 0.8031(3) 0.5612(2) 0.58108(18) 0.0316(8) Uani 1 1 d .
N1 N -0.0101(2) 0.59821(16) 0.40270(14) 0.0289(7) Uani 1 1 d .
H1 H -0.061(3) 0.5949(19) 0.4317(16) 0.035 Uiso 1 1 d .
O1 O 0.01833(17) 0.59705(13) 0.28927(11) 0.0337(6) Uani 1 1 d .
O2 O 0.66495(17) 0.67192(12) 0.57390(12) 0.0399(6) Uani 1 1 d .
O3 O 0.8188(2) 0.50072(15) 0.61883(12) 0.0509(7) Uani 1 1 d .
H3 H 0.868(3) 0.466(2) 0.5970(18) 0.061 Uiso 1 1 d .
O4 O 0.8374(2) 0.56493(14) 0.52244(12) 0.0442(7) Uani 1 1 d .
Cl1 Cl -0.62852(7) 0.62151(5) 0.28820(4) 0.0386(2) Uani 1 1 d .
C21 C 1.4458(3) 0.35042(19) 0.57168(18) 0.0340(9) Uani 1 1 d .
C22 C 1.3985(3) 0.33115(19) 0.50874(16) 0.0365(8) Uani 1 1 d .
H22 H 1.4542 0.3095 0.4756 0.044 Uiso 1 1 calc R
C23 C 1.2681(3) 0.34361(19) 0.49408(16) 0.0338(9) Uani 1 1 d .
H23 H 1.235 0.3304 0.4507 0.041 Uiso 1 1 calc R
C24 C 1.1865(3) 0.37502(19) 0.54205(15) 0.0283(8) Uani 1 1 d .
C25 C 1.2368(3) 0.39471(19) 0.60507(16) 0.0329(8) Uani 1 1 d .
H25 H 1.1816 0.4165 0.6383 0.039 Uiso 1 1 calc R
C26 C 1.3666(3) 0.38290(18) 0.61996(16) 0.0344(8) Uani 1 1 d .
H26 H 1.4006 0.397 0.6629 0.041 Uiso 1 1 calc R
C27 C 1.0440(3) 0.3854(2) 0.53092(16) 0.0303(8) Uani 1 1 d .
C28 C 0.8600(3) 0.3845(2) 0.45247(16) 0.0384(8) Uani 1 1 d .
H28A H 0.8198 0.4311 0.4708 0.046 Uiso 1 1 calc R
H28B H 0.8184 0.3404 0.4746 0.046 Uiso 1 1 calc R
C29 C 0.8376(2) 0.3806(2) 0.37685(15) 0.0363(8) Uani 1 1 d .
H29A H 0.8913 0.3395 0.3574 0.044 Uiso 1 1 calc R
H29B H 0.8653 0.4289 0.3559 0.044 Uiso 1 1 calc R
C30 C 0.6965(3) 0.36625(19) 0.36001(16) 0.0308(8) Uani 1 1 d .
C31 C 0.6540(3) 0.29400(19) 0.34803(17) 0.0388(9) Uani 1 1 d .
H31 H 0.7139 0.2533 0.3511 0.047 Uiso 1 1 calc R
C32 C 0.5256(3) 0.27866(19) 0.33144(18) 0.0373(9) Uani 1 1 d .
H32 H 0.4986 0.2281 0.323 0.045 Uiso 1 1 calc R
C33 C 0.4380(3) 0.3369(2) 0.32735(16) 0.0309(8) Uani 1 1 d .
C34 C 0.4767(3) 0.4095(2) 0.3402(2) 0.0460(10) Uani 1 1 d .
H34 H 0.4161 0.4499 0.3377 0.055 Uiso 1 1 calc R
C35 C 0.6062(3) 0.42408(19) 0.35700(19) 0.0425(9) Uani 1 1 d .
H35 H 0.6325 0.4745 0.3665 0.051 Uiso 1 1 calc R
C36 C 0.2391(3) 0.3553(2) 0.26090(17) 0.0360(9) Uani 1 1 d .
C37 C 0.1314(3) 0.2994(2) 0.2432(2) 0.0557(11) Uani 1 1 d .
H37A H 0.1699 0.2513 0.2288 0.084 Uiso 1 1 calc R
H37B H 0.0786 0.3201 0.2063 0.084 Uiso 1 1 calc R
H37C H 0.0768 0.2909 0.2831 0.084 Uiso 1 1 calc R
C38 C 0.3216(3) 0.3730(2) 0.19896(17) 0.0540(11) Uani 1 1 d .
H38A H 0.3862 0.4116 0.2107 0.081 Uiso 1 1 calc R
H38B H 0.266 0.3919 0.1624 0.081 Uiso 1 1 calc R
H38C H 0.3659 0.3268 0.1839 0.081 Uiso 1 1 calc R
C39 C 0.1754(3) 0.42497(19) 0.29192(19) 0.0304(8) Uani 1 1 d .
N2 N 0.9990(2) 0.38454(18) 0.46781(14) 0.0346(7) Uani 1 1 d .
H2 H 1.047(3) 0.386(2) 0.4363(16) 0.041 Uiso 1 1 d .
O5 O 0.97014(18) 0.39329(13) 0.58076(11) 0.0373(6) Uani 1 1 d .
O6 O 0.31070(18) 0.31597(12) 0.31296(12) 0.0401(6) Uani 1 1 d .
O7 O 0.1494(2) 0.43112(13) 0.35093(12) 0.0412(6) Uani 1 1 d .
O8 O 0.1463(2) 0.47667(15) 0.24604(12) 0.0424(6) Uani 1 1 d .
H8 H 0.105(3) 0.516(2) 0.2666(17) 0.051 Uiso 1 1 d .
Cl2 Cl 1.60837(7) 0.33477(6) 0.59027(5) 0.0557(3) Uani 1 1 d .

loop_
_atom_site_aniso_label
_atom_site_aniso_U_11
_atom_site_aniso_U_22
_atom_site_aniso_U_33
_atom_site_aniso_U_23
_atom_site_aniso_U_13
_atom_site_aniso_U_12
C1 0.0223(14) 0.032(2) 0.0268(19) -0.0028(17) -0.0031(13) 0.0034(14)
C2 0.0292(17) 0.038(2) 0.0227(19) 0.0023(17) 0.0020(13) 0.0054(13)
C3 0.0285(16) 0.037(2) 0.0177(18) -0.0013(16) -0.0035(13) -0.0010(14)
C4 0.0269(15) 0.0228(19) 0.0215(18) 0.0022(15) 0.0001(13) 0.0011(13)
C5 0.0294(17) 0.040(2) 0.026(2) -0.0003(16) 0.0016(14) 0.0027(15)
C6 0.0362(18) 0.041(2) 0.0205(18) -0.0069(16) -0.0047(15) 0.0034(17)
C7 0.0270(16) 0.026(2) 0.028(2) 0.0030(16) -0.0013(14) 0.0009(14)
C8 0.0169(14) 0.043(2) 0.0339(19) -0.0050(17) -0.0016(14) -0.0049(14)
C9 0.0251(16) 0.050(2) 0.037(2) 0.0084(18) -0.0051(14) -0.0004(15)
C10 0.0236(15) 0.035(2) 0.0255(19) 0.0062(17) -0.0021(13) -0.0025(15)
C11 0.0278(17) 0.041(2) 0.039(2) -0.0014(18) -0.0032(15) 0.0105(15)
C12 0.0314(17) 0.024(2) 0.048(2) -0.0047(17) -0.0100(16) 0.0008(15)
C13 0.0218(15) 0.034(2) 0.030(2) 0.0024(16) -0.0062(14) -0.0027(14)
C14 0.0220(16) 0.031(2) 0.055(3) 0.0042(19) -0.0041(15) 0.0023(14)
C15 0.0331(18) 0.030(2) 0.045(2) 0.0044(17) -0.0024(17) -0.0081(16)
C16 0.0244(15) 0.041(2) 0.039(2) 0.0027(18) -0.0086(14) 0.0018(15)
C17 0.0403(19) 0.066(3) 0.037(2) -0.005(2) 0.0002(16) 0.0214(18)
C18 0.040(2) 0.059(3) 0.078(3) -0.008(2) -0.030(2) -0.0029(19)
C19 0.0178(15) 0.041(2) 0.036(2) 0.0043(19) -0.0048(15) -0.0011(14)
N1 0.0199(13) 0.0421(19) 0.0248(18) -0.0016(14) 0.0018(11) 0.0016(12)
O1 0.0308(11) 0.0456(15) 0.0248(13) 0.0026(12) 0.0062(10) 0.0055(10)
O2 0.0238(10) 0.0345(14) 0.0615(17) 0.0102(13) -0.0174(10) -0.0040(10)
O3 0.0687(17) 0.0508(18) 0.0333(15) 0.0112(14) 0.0175(12) 0.0280(13)
O4 0.0389(13) 0.0655(18) 0.0281(15) 0.0124(13) 0.0104(11) 0.0056(12)
Cl1 0.0256(4) 0.0542(6) 0.0359(5) -0.0016(5) -0.0037(4) 0.0019(4)
C21 0.0279(15) 0.038(2) 0.036(2) 0.0027(17) -0.0051(16) 0.0000(14)
C22 0.0316(17) 0.048(2) 0.030(2) -0.0071(18) 0.0005(15) 0.0062(16)
C23 0.0364(17) 0.039(2) 0.026(2) -0.0026(17) -0.0042(15) 0.0021(15)
C24 0.0299(16) 0.028(2) 0.0266(19) 0.0027(17) -0.0024(14) -0.0024(15)
C25 0.0341(18) 0.037(2) 0.028(2) -0.0043(17) 0.0024(14) 0.0030(15)
C26 0.0380(18) 0.038(2) 0.0275(19) -0.0053(17) -0.0080(15) -0.0001(17)
C27 0.0309(17) 0.031(2) 0.030(2) 0.0027(18) 0.0020(15) 0.0003(15)
C28 0.0232(16) 0.053(2) 0.039(2) -0.0042(19) 0.0001(14) -0.0003(16)
C29 0.0263(16) 0.051(2) 0.031(2) 0.0040(19) -0.0039(13) -0.0038(16)
C30 0.0264(16) 0.038(2) 0.028(2) 0.0029(17) -0.0032(14) 0.0001(15)
C31 0.0318(18) 0.038(2) 0.046(2) -0.0030(18) -0.0047(16) 0.0088(16)
C32 0.0321(18) 0.029(2) 0.051(2) -0.0047(18) -0.0041(15) 0.0008(15)
C33 0.0226(15) 0.037(2) 0.033(2) 0.0053(18) -0.0024(13) 0.0008(15)
C34 0.0280(18) 0.030(2) 0.080(3) 0.007(2) -0.0112(17) 0.0047(15)
C35 0.0302(18) 0.032(2) 0.066(3) 0.0023(19) -0.0075(17) -0.0035(16)
C36 0.0282(16) 0.042(3) 0.037(2) -0.0031(17) -0.0077(15) 0.0107(15)
C37 0.040(2) 0.051(3) 0.076(3) -0.024(2) -0.022(2) 0.0133(18)
C38 0.0402(18) 0.079(3) 0.043(2) -0.004(2) 0.0015(17) 0.0241(19)
C39 0.0193(15) 0.038(2) 0.034(2) -0.0015(18) -0.0016(15) -0.0028(13)
N2 0.0248(14) 0.053(2) 0.0256(18) 0.0018(17) -0.0026(11) -0.0030(14)
O5 0.0343(12) 0.0488(17) 0.0289(14) 0.0036(13) 0.0054(10) 0.0103(11)
O6 0.0255(11) 0.0385(15) 0.0563(16) 0.0046(13) -0.0107(10) -0.0022(10)
O7 0.0444(14) 0.0496(16) 0.0295(15) 0.0044(12) 0.0075(11) 0.0032(11)
O8 0.0504(15) 0.0445(17) 0.0323(15) 0.0019(12) 0.0055(11) 0.0136(12)
Cl2 0.0317(4) 0.0861(8) 0.0492(6) -0.0084(6) -0.0093(4) 0.0087(5)

loop_
_atom_type_symbol
_atom_type_description
_atom_type_scat_dispersion_real
_atom_type_scat_dispersion_imag
_atom_type_scat_source
C C 0.0033 0.0016 'International Tables Vol C Tables 4.2.6.8 and 6.1.1.4'
H H 0 0 'International Tables Vol C Tables 4.2.6.8 and 6.1.1.4'
N N 0.0061 0.0033 'International Tables Vol C Tables 4.2.6.8 and 6.1.1.4'
O O 0.0106 0.006 'International Tables Vol C Tables 4.2.6.8 and 6.1.1.4'
Cl Cl 0.1484 0.1585 'International Tables Vol C Tables 4.2.6.8 and 6.1.1.4'

loop_
_exptl_crystal_face_index_h
_exptl_crystal_face_index_k
_exptl_crystal_face_index_l
_exptl_crystal_face_perp_dist
0 0 1 0.016
0 0 -1 0.028
0 1 0 0.062
0 -1 0 0.062
1 0 0 0.258
-1 0 0 0.207

loop_
_geom_angle_atom_site_label_1
_geom_angle_atom_site_label_2
_geom_angle_atom_site_label_3
_geom_angle
C6 C1 C2 121.6(3)
C6 C1 Cl1 118.7(2)
C2 C1 Cl1 119.6(2)
C1 C2 C3 118.8(3)
C1 C2 H2A 120.6
C3 C2 H2A 120.6
C2 C3 C4 121.0(3)
C2 C3 H3A 119.5
C4 C3 H3A 119.5
C5 C4 C3 118.5(3)
C5 C4 C7 117.9(3)
C3 C4 C7 123.5(3)
C6 C5 C4 120.9(3)
C6 C5 H5 119.6
C4 C5 H5 119.6
C1 C6 C5 119.1(3)
C1 C6 H6 120.4
C5 C6 H6 120.4
O1 C7 N1 122.1(3)
O1 C7 C4 120.2(3)
N1 C7 C4 117.7(3)
N1 C8 C9 110.0(2)
N1 C8 H8A 109.7
C9 C8 H8A 109.7
N1 C8 H8B 109.7
C9 C8 H8B 109.7
H8A C8 H8B 108.2
C8 C9 C10 112.0(2)
C8 C9 H9A 109.2
C10 C9 H9A 109.2
C8 C9 H9B 109.2
C10 C9 H9B 109.2
H9A C9 H9B 107.9
C11 C10 C15 117.7(3)
C11 C10 C9 121.0(3)
C15 C10 C9 121.3(3)
C10 C11 C12 121.9(3)
C10 C11 H11 119.1
C12 C11 H11 119.1
C13 C12 C11 119.6(3)
C13 C12 H12 120.2
C11 C12 H12 120.2
C14 C13 C12 120.1(3)
C14 C13 O2 125.6(3)
C12 C13 O2 114.3(3)
C13 C14 C15 119.2(3)
C13 C14 H14 120.4
C15 C14 H14 120.4
C10 C15 C14 121.5(3)
C10 C15 H15 119.3
C14 C15 H15 119.3
O2 C16 C17 112.8(2)
O2 C16 C18 103.5(3)
C17 C16 C18 110.7(3)
O2 C16 C19 109.3(3)
C17 C16 C19 113.9(3)
C18 C16 C19 105.9(2)
C16 C17 H17A 109.5
C16 C17 H17B 109.5
H17A C17 H17B 109.5
C16 C17 H17C 109.5
H17A C17 H17C 109.5
H17B C17 H17C 109.5
C16 C18 H18A 109.5
C16 C18 H18B 109.5
H18A C18 H18B 109.5
C16 C18 H18C 109.5
H18A C18 H18C 109.5
H18B C18 H18C 109.5
O4 C19 O3 123.4(3)
O4 C19 C16 123.9(3)
O3 C19 C16 112.7(3)
C7 N1 C8 121.5(3)
C7 N1 H1 117(2)
C8 N1 H1 122(2)
C13 O2 C16 120.0(2)
C19 O3 H3 111(2)
C22 C21 C26 121.0(3)
C22 C21 Cl2 119.5(3)
C26 C21 Cl2 119.5(3)
C21 C22 C23 119.4(3)
C21 C22 H22 120.3
C23 C22 H22 120.3
C24 C23 C22 120.6(3)
C24 C23 H23 119.7
C22 C23 H23 119.7
C23 C24 C25 119.0(3)
C23 C24 C27 123.1(3)
C25 C24 C27 117.8(3)
C26 C25 C24 120.8(3)
C26 C25 H25 119.6
C24 C25 H25 119.6
C21 C26 C25 119.2(3)
C21 C26 H26 120.4
C25 C26 H26 120.4
O5 C27 N2 121.6(3)
O5 C27 C24 119.8(3)
N2 C27 C24 118.6(3)
N2 C28 C29 110.7(2)
N2 C28 H28A 109.5
C29 C28 H28A 109.5
N2 C28 H28B 109.5
C29 C28 H28B 109.5
H28A C28 H28B 108.1
C28 C29 C30 111.8(2)
C28 C29 H29A 109.3
C30 C29 H29A 109.3
C28 C29 H29B 109.3
C30 C29 H29B 109.3
H29A C29 H29B 107.9
C31 C30 C35 117.7(3)
C31 C30 C29 120.1(3)
C35 C30 C29 122.2(3)
C30 C31 C32 121.8(3)
C30 C31 H31 119.1
C32 C31 H31 119.1
C33 C32 C31 119.6(3)
C33 C32 H32 120.2
C31 C32 H32 120.2
C34 C33 C32 120.1(3)
C34 C33 O6 124.2(3)
C32 C33 O6 115.7(3)
C33 C34 C35 119.7(3)
C33 C34 H34 120.2
C35 C34 H34 120.2
C30 C35 C34 121.1(3)
C30 C35 H35 119.5
C34 C35 H35 119.5
O6 C36 C38 112.6(2)
O6 C36 C39 108.9(3)
C38 C36 C39 113.5(3)
O6 C36 C37 102.9(3)
C38 C36 C37 110.8(3)
C39 C36 C37 107.5(2)
C36 C37 H37A 109.5
C36 C37 H37B 109.5
H37A C37 H37B 109.5
C36 C37 H37C 109.5
H37A C37 H37C 109.5
H37B C37 H37C 109.5
C36 C38 H38A 109.5
C36 C38 H38B 109.5
H38A C38 H38B 109.5
C36 C38 H38C 109.5
H38A C38 H38C 109.5
H38B C38 H38C 109.5
O7 C39 O8 123.5(3)
O7 C39 C36 124.0(3)
O8 C39 C36 112.4(3)
C27 N2 C28 122.4(3)
C27 N2 H2 121(2)
C28 N2 H2 116(2)
C33 O6 C36 119.9(2)
C39 O8 H8 109(2)

loop_
_geom_bond_atom_site_label_1
_geom_bond_atom_site_label_2
_geom_bond_distance
C1 C6 1.372(4)
C1 C2 1.378(4)
C1 Cl1 1.743(3)
C2 C3 1.388(4)
C2 H2A 0.95
C3 C4 1.391(4)
C3 H3A 0.95
C4 C5 1.391(4)
C4 C7 1.502(4)
C5 C6 1.387(4)
C5 H5 0.95
C6 H6 0.95
C7 O1 1.242(3)
C7 N1 1.335(4)
C8 N1 1.462(3)
C8 C9 1.518(4)
C8 H8A 0.99
C8 H8B 0.99
C9 C10 1.521(4)
C9 H9A 0.99
C9 H9B 0.99
C10 C11 1.369(5)
C10 C15 1.383(4)
C11 C12 1.384(4)
C11 H11 0.95
C12 C13 1.379(4)
C12 H12 0.95
C13 C14 1.370(4)
C13 O2 1.394(3)
C14 C15 1.398(4)
C14 H14 0.95
C15 H15 0.95
C16 O2 1.444(3)
C16 C17 1.511(4)
C16 C18 1.525(4)
C16 C19 1.527(5)
C17 H17A 0.98
C17 H17B 0.98
C17 H17C 0.98
C18 H18A 0.98
C18 H18B 0.98
C18 H18C 0.98
C19 O4 1.210(4)
C19 O3 1.312(4)
N1 H1 0.78(3)
O3 H3 0.90(4)
C21 C22 1.376(4)
C21 C26 1.379(4)
C21 Cl2 1.738(3)
C22 C23 1.393(4)
C22 H22 0.95
C23 C24 1.382(4)
C23 H23 0.95
C24 C25 1.390(4)
C24 C27 1.497(4)
C25 C26 1.386(4)
C25 H25 0.95
C26 H26 0.95
C27 O5 1.251(3)
C27 N2 1.328(4)
C28 N2 1.464(4)
C28 C29 1.510(4)
C28 H28A 0.99
C28 H28B 0.99
C29 C30 1.514(4)
C29 H29A 0.99
C29 H29B 0.99
C30 C31 1.369(4)
C30 C35 1.383(4)
C31 C32 1.391(4)
C31 H31 0.95
C32 C33 1.371(4)
C32 H32 0.95
C33 C34 1.367(4)
C33 O6 1.393(3)
C34 C35 1.399(4)
C34 H34 0.95
C35 H35 0.95
C36 O6 1.443(4)
C36 C38 1.520(5)
C36 C39 1.522(5)
C36 C37 1.527(5)
C37 H37A 0.98
C37 H37B 0.98
C37 H37C 0.98
C38 H38A 0.98
C38 H38B 0.98
C38 H38C 0.98
C39 O7 1.199(4)
C39 O8 1.320(4)
N2 H2 0.79(3)
O8 H8 0.91(4)

loop_
_geom_hbond_atom_site_label_D
_geom_hbond_atom_site_label_H
_geom_hbond_atom_site_label_A
_geom_hbond_distance_DH
_geom_hbond_distance_HA
_geom_hbond_distance_DA
_geom_hbond_angle_DHA
_geom_hbond_site_symmetry_A
N1 H1 O4 0.78(3) 2.14(3) 2.896(3) 164(3) 1_455
O3 H3 O5 0.90(4) 1.69(4) 2.568(3) 163(3) .
N2 H2 O7 0.79(3) 2.14(3) 2.897(3) 158(4) 1_655
O8 H8 O1 0.91(4) 1.75(4) 2.643(3) 168(3) .

loop_
_geom_torsion_atom_site_label_1
_geom_torsion_atom_site_label_2
_geom_torsion_atom_site_label_3
_geom_torsion_atom_site_label_4
_geom_torsion
C6 C1 C2 C3 -0.8(5)
Cl1 C1 C2 C3 177.1(3)
C1 C2 C3 C4 -0.1(5)
C2 C3 C4 C5 1.7(5)
C2 C3 C4 C7 178.6(3)
C3 C4 C5 C6 -2.5(5)
C7 C4 C5 C6 -179.6(3)
C2 C1 C6 C5 0.0(5)
Cl1 C1 C6 C5 -177.9(3)
C4 C5 C6 C1 1.7(5)
C5 C4 C7 O1 13.2(5)
C3 C4 C7 O1 -163.8(3)
C5 C4 C7 N1 -167.3(3)
C3 C4 C7 N1 15.7(5)
N1 C8 C9 C10 -169.8(3)
C8 C9 C10 C11 82.8(4)
C8 C9 C10 C15 -98.0(4)
C15 C10 C11 C12 -2.2(5)
C9 C10 C11 C12 177.1(3)
C10 C11 C12 C13 0.5(5)
C11 C12 C13 C14 1.6(5)
C11 C12 C13 O2 179.1(3)
C12 C13 C14 C15 -1.8(5)
O2 C13 C14 C15 -179.0(3)
C11 C10 C15 C14 1.9(5)
C9 C10 C15 C14 -177.3(3)
C13 C14 C15 C10 0.0(5)
O2 C16 C19 O4 33.4(4)
C17 C16 C19 O4 160.6(3)
C18 C16 C19 O4 -77.5(4)
O2 C16 C19 O3 -148.8(3)
C17 C16 C19 O3 -21.6(4)
C18 C16 C19 O3 100.3(3)
O1 C7 N1 C8 8.4(5)
C4 C7 N1 C8 -171.1(3)
C9 C8 N1 C7 -175.6(3)
C14 C13 O2 C16 -36.8(5)
C12 C13 O2 C16 145.8(3)
C17 C16 O2 C13 -50.2(4)
C18 C16 O2 C13 -169.9(3)
C19 C16 O2 C13 77.6(3)
C26 C21 C22 C23 -1.0(5)
Cl2 C21 C22 C23 179.8(3)
C21 C22 C23 C24 0.0(5)
C22 C23 C24 C25 0.6(5)
C22 C23 C24 C27 -176.1(3)
C23 C24 C25 C26 -0.2(5)
C27 C24 C25 C26 176.6(3)
C22 C21 C26 C25 1.4(5)
Cl2 C21 C26 C25 -179.5(3)
C24 C25 C26 C21 -0.7(5)
C23 C24 C27 O5 159.7(3)
C25 C24 C27 O5 -17.1(5)
C23 C24 C27 N2 -19.1(5)
C25 C24 C27 N2 164.1(3)
N2 C28 C29 C30 169.7(3)
C28 C29 C30 C31 -95.4(4)
C28 C29 C30 C35 83.8(4)
C35 C30 C31 C32 1.8(5)
C29 C30 C31 C32 -179.0(3)
C30 C31 C32 C33 -0.5(5)
C31 C32 C33 C34 -0.7(5)
C31 C32 C33 O6 -177.7(3)
C32 C33 C34 C35 0.5(6)
O6 C33 C34 C35 177.3(3)
C31 C30 C35 C34 -2.0(5)
C29 C30 C35 C34 178.9(3)
C33 C34 C35 C30 0.8(6)
O6 C36 C39 O7 -24.4(4)
C38 C36 C39 O7 -150.7(3)
C37 C36 C39 O7 86.4(4)
O6 C36 C39 O8 158.5(2)
C38 C36 C39 O8 32.2(4)
C37 C36 C39 O8 -90.7(3)
O5 C27 N2 C28 -6.8(5)
C24 C27 N2 C28 172.0(3)
C29 C28 N2 C27 -178.0(3)
C34 C33 O6 C36 51.0(5)
C32 C33 O6 C36 -132.1(3)
C38 C36 O6 C33 40.4(4)
C39 C36 O6 C33 -86.4(3)
C37 C36 O6 C33 159.7(3)
